data_7712211
loop_
_publ_author_name
'Cairns, Kelsey R.'
'King, Rhys P.'
'Bannister, Robert D.'
'Levason, William'
'Reid, Gillian'

_publ_section_title
;
 Synthesis, spectroscopic and structural properties of Sn(II) and Pb(II)
 triflate complexes with soft phosphine and arsine coordination.
;
_journal_issue 8
_journal_name_full 'Dalton transactions (Cambridge, England : 2003)'
_journal_page_first 2293
_journal_page_last 2308
_journal_paper_doi 10.1039/d2dt03687h
_journal_volume 52
_journal_year 2023
_chemical_formula_moiety 'C36 H48 F18 O18 P6 S6 Sn3, 5[C4H10O]'
_chemical_formula_sum 'C56 H98 F18 O23 P6 S6 Sn3'
_chemical_formula_weight 2215.59
_space_group_crystal_system orthorhombic
_space_group_IT_number 52
_space_group_name_Hall '-P 2a 2bc'
_space_group_name_H-M_alt 'P n n a'
_atom_sites_solution_hydrogens geom
_atom_sites_solution_primary dual
_audit_creation_date 2022-10-05
_audit_creation_method
;
Olex2 1.5-alpha
(compiled 2022.04.07 svn.rca3783a0 for OlexSys, GUI svn.r6498)
;
_audit_update_record
;
2022-10-28 deposited with the CCDC.	2023-01-23 downloaded from the CCDC.
;
_cell_angle_alpha 90
_cell_angle_beta 90
_cell_angle_gamma 90
_cell_formula_units_Z 4
_cell_length_a 16.2539(3)
_cell_length_b 24.0871(5)
_cell_length_c 20.0157(5)
_cell_measurement_reflns_used 16993
_cell_measurement_temperature 100(2)
_cell_measurement_theta_max 28.8170
_cell_measurement_theta_min 1.6330
_cell_volume 7836.3(3)
_computing_cell_refinement 'CrysAlisPro 1.171.42.70a (Rigaku OD, 2022)'
_computing_data_collection 'CrysAlisPro 1.171.42.70a (Rigaku OD, 2022)'
_computing_data_reduction 'CrysAlisPro 1.171.42.70a (Rigaku OD, 2022)'
_computing_molecular_graphics 'Olex2 1.5-alpha (Dolomanov et al., 2009)'
_computing_publication_material 'Olex2 1.5-alpha (Dolomanov et al., 2009)'
_computing_structure_refinement 'SHELXL 2018/3 (Sheldrick, 2015)'
_computing_structure_solution 'SHELXT 2018/2 (Sheldrick, 2018)'
_diffrn_ambient_environment N~2~
_diffrn_ambient_temperature 100(2)
_diffrn_detector 'hybrid pixel array detector'
_diffrn_detector_area_resol_mean 10
_diffrn_detector_dtime 0.000
_diffrn_detector_type 'Rigaku, HyPix 6000HE'
_diffrn_measured_fraction_theta_full 0.997
_diffrn_measured_fraction_theta_max 0.998
_diffrn_measurement_details
;
List of Runs (angles in degrees, time in seconds):

  # Type    Start    End  Width  t~exp~   \w     \q     \k     \f   Frames
#--------------------------------------------------------------------------
  1  \w    -21.00  64.00   0.50   25.00    --  -18.50  42.00 -48.00  170
  2  \w    -66.00   1.00   0.50   25.00    --  -18.50 107.00 170.00  134
  3  \w     22.00  64.00   0.50   25.00    --  -18.50  19.00-150.00   84
  4  \w     22.00  64.00   0.50   25.00    --  -18.50  19.00-120.00   84
  5  \w    -18.00  54.00   0.50   25.00    --   21.15 -77.00  90.00  144
  6  \w      0.00  65.00   0.50   25.00    --   21.15 -99.00 150.00  130
  7  \w     -6.00  19.00   0.50   25.00    --   21.15  57.00  30.00   50
  8  \w     -6.00  62.00   0.50   25.00    --   21.15  57.00 -90.00  136
;
_diffrn_measurement_device 'four-circle diffractometer'
_diffrn_measurement_device_details 'Rigaku, UG2 \k goniometer'
_diffrn_measurement_device_type
'Rigaku FRE+ diffractometer with Arc)Sec VHF Varimax confocal mirrors, a UG2 goniometer and HyPix 6000HE detector'
_diffrn_measurement_method 'profile data from \w-scans'
_diffrn_measurement_specimen_support 'MiTeGen MicroLoop'
_diffrn_orient_matrix_type 'CrysAlisPro convention (1999,Acta A55,543-557)'
_diffrn_orient_matrix_UB_11 -0.0221645000
_diffrn_orient_matrix_UB_12 -0.0088831000
_diffrn_orient_matrix_UB_13 -0.0286054000
_diffrn_orient_matrix_UB_21 0.0360162000
_diffrn_orient_matrix_UB_22 -0.0129497000
_diffrn_orient_matrix_UB_23 -0.0125362000
_diffrn_orient_matrix_UB_31 -0.0108033000
_diffrn_orient_matrix_UB_32 -0.0249310000
_diffrn_orient_matrix_UB_33 0.0166855000
_diffrn_radiation_collimation 0.2
_diffrn_radiation_monochromator 'Confocal mirrors, Arc)Sec VHF Varimax'
_diffrn_radiation_probe x-ray
_diffrn_radiation_type 'Mo K\a'
_diffrn_radiation_wavelength 0.71073
_diffrn_radiation_xray_symbol K-L~3~
_diffrn_reflns_av_R_equivalents 0.0774
_diffrn_reflns_av_unetI/netI 0.0540
_diffrn_reflns_Laue_measured_fraction_full 0.997
_diffrn_reflns_Laue_measured_fraction_max 0.998
_diffrn_reflns_limit_h_max 21
_diffrn_reflns_limit_h_min -21
_diffrn_reflns_limit_k_max 29
_diffrn_reflns_limit_k_min -32
_diffrn_reflns_limit_l_max 27
_diffrn_reflns_limit_l_min -27
_diffrn_reflns_number 74108
_diffrn_reflns_point_group_measured_fraction_full 0.997
_diffrn_reflns_point_group_measured_fraction_max 0.998
_diffrn_reflns_theta_full 25.242
_diffrn_reflns_theta_max 28.698
_diffrn_reflns_theta_min 2.506
_diffrn_source 'Rotating Anode'
_diffrn_source_current 55.0
_diffrn_source_power 2.475
_diffrn_source_target Mo
_diffrn_source_type 'Rigaku FRE+'
_diffrn_source_voltage 45.0
_exptl_absorpt_coefficient_mu 1.346
_exptl_absorpt_correction_T_max 1.00000
_exptl_absorpt_correction_T_min 0.84467
_exptl_absorpt_correction_type multi-scan
_exptl_absorpt_process_details
;
CrysAlisPro 1.171.42.70a (Rigaku Oxford Diffraction, 2022)
Empirical absorption correction using spherical harmonics,
implemented in SCALE3 ABSPACK scaling algorithm.
;
_exptl_crystal_colour orange
_exptl_crystal_colour_primary orange
_exptl_crystal_density_diffrn 1.878
_exptl_crystal_description block
_exptl_crystal_F_000 4464
_exptl_crystal_size_max 0.09
_exptl_crystal_size_mid 0.08
_exptl_crystal_size_min 0.07
_refine_diff_density_max 0.738
_refine_diff_density_min -0.792
_refine_diff_density_rms 0.121
_refine_ls_extinction_method none
_refine_ls_goodness_of_fit_ref 1.042
_refine_ls_hydrogen_treatment constr
_refine_ls_matrix_type full
_refine_ls_number_parameters 490
_refine_ls_number_reflns 10118
_refine_ls_number_restraints 468
_refine_ls_restrained_S_all 1.041
_refine_ls_R_factor_all 0.0959
_refine_ls_R_factor_gt 0.0602
_refine_ls_shift/su_max 0.001
_refine_ls_shift/su_mean 0.000
_refine_ls_structure_factor_coef Fsqd
_refine_ls_weighting_details 'w=1/[\s^2^(Fo^2^)+(0.0772P)^2^+22.5651P] where P=(Fo^2^+2Fc^2^)/3'
_refine_ls_weighting_scheme calc
_refine_ls_wR_factor_gt 0.1519
_refine_ls_wR_factor_ref 0.1674
_reflns_Friedel_coverage 0.000
_reflns_number_gt 6761
_reflns_number_total 10118
_reflns_threshold_expression 'I > 2\s(I)'
_cod_data_source_file d2dt03687h3.cif
_cod_data_source_block '[Sn(OTf)2(o-C6H4(PMe2)2)]'
_cod_depositor_comments 'Adding full bibliography for 7712208--7712219.cif.'
_cod_database_code 7712211
_shelx_shelxl_version_number 2018/3
_chemical_oxdiff_formula SnS2F6O6P2C10H14
_shelx_space_group_comment
;
The symmetry employed for this shelxl refinement is uniquely defined
by the following loop, which should always be used as a source of
symmetry information in preference to the above space-group names.
They are only intended as comments.
;
_shelx_estimated_absorpt_t_max 0.912
_shelx_estimated_absorpt_t_min 0.888
_olex2_refinement_description
;
1. Fixed Uiso
 At 1.2 times of:
  All C(H) groups
 At 1.5 times of:
  All C(H,H,H) groups
2. Uiso/Uaniso restraints and constraints
C15 \\sim C15 \\sim C16 \\sim C16 \\sim H16 \\sim H16 \\sim C17 \\sim C17 \\sim
C18 \\sim C18 \\sim C19 \\sim C19 \\sim C20 \\sim C20: within 2A with sigma of
0.01 and sigma for terminal atoms of 0.01 within 2A
3. Rigid body (RIGU) restrains
 All non-hydrogen atoms
 with sigma for 1-2 distances of 0.004 and sigma for 1-3 distances of 0.004
 F7, F8, C21, F9
 with sigma for 1-2 distances of 0.001 and sigma for 1-3 distances of 0.001
4. Others
 Sof(S2A)=Sof(F4A)=Sof(F5A)=Sof(F6A)=Sof(O5A)=Sof(O6A)=Sof(C12A)=1-FVAR(1)
 Sof(S2)=Sof(F4)=Sof(F5)=Sof(F6)=Sof(O5)=Sof(O6)=Sof(C12)=FVAR(1)
 Fixed Sof: C15(0.5) C16(0.5) H16(0.5) C17(0.5) H17(0.5) C18(0.5) H18(0.5)
 C19(0.5) H19(0.5) C20(0.5)
5.a Aromatic/amide H refined with riding coordinates:
 C4(H4), C5(H5), C6(H6), C7(H7), C16(H16), C17(H17), C18(H18), C19(H19)
5.b Idealised Me refined as rotating group:
 C1(H1A,H1B,H1C), C2(H2A,H2B,H2C), C9(H9A,H9B,H9C), C10(H10A,H10B,H10C),
 C13(H13A,H13B,H13C), C14(H14A,H14B,H14C)
;
_smtbx_masks_special_details
;
A solvent mask was calculated and 784 electrons were 
found in a volume of 1614\%A^3^ in 1 void per unit cell. 
This is consistent with the presence of 
5[C4H10O] per Asymmetric Unit 
which account for 840 electrons 
per unit cell.
;
_smtbx_masks_void_probe_radius 1.2
_smtbx_masks_void_truncation_radius 1.2
_olex2_submission_special_instructions 'No special instructions were received'
_oxdiff_exptl_absorpt_empirical_details
;
Empirical correction (ABSPACK) includes:
- Absorption correction using spherical harmonics
- Frame scaling
;
_oxdiff_exptl_absorpt_empirical_full_max 2.206
_oxdiff_exptl_absorpt_empirical_full_min 0.713

loop_
_space_group_symop_operation_xyz
'x, y, z'
'-x+1/2, -y, z'
'-x+1/2, y+1/2, -z+1/2'
'x, -y+1/2, -z+1/2'
'-x, -y, -z'
'x-1/2, y, -z'
'x-1/2, -y-1/2, z-1/2'
'-x, y-1/2, z-1/2'

loop_
_atom_site_label
_atom_site_type_symbol
_atom_site_fract_x
_atom_site_fract_y
_atom_site_fract_z
_atom_site_U_iso_or_equiv
_atom_site_adp_type
_atom_site_occupancy
_atom_site_site_symmetry_order
_atom_site_calc_flag
_atom_site_refinement_flags_posn
_atom_site_refinement_flags_adp
_atom_site_refinement_flags_occupancy
_atom_site_disorder_assembly
_atom_site_disorder_group
Sn1 Sn 0.54710(2) 0.66924(2) 0.69965(2) 0.03077(11) Uani 1 1 d . . . . .
S1 S 0.40985(11) 0.67949(7) 0.82897(8) 0.0498(4) Uani 1 1 d . . . . .
P1 P 0.42120(9) 0.64249(6) 0.62005(7) 0.0344(3) Uani 1 1 d . . . . .
P2 P 0.55397(10) 0.55877(6) 0.69157(8) 0.0407(3) Uani 1 1 d . . . . .
F1 F 0.3943(5) 0.5910(2) 0.9009(3) 0.130(3) Uani 1 1 d . . . . .
F2 F 0.4061(6) 0.6664(2) 0.9572(2) 0.136(3) Uani 1 1 d . . . . .
F3 F 0.5130(5) 0.6304(3) 0.9102(3) 0.121(2) Uani 1 1 d . . . . .
O1 O 0.4453(2) 0.64405(18) 0.7769(2) 0.0448(9) Uani 1 1 d . . . . .
O2 O 0.3230(3) 0.6836(3) 0.8263(3) 0.096(2) Uani 1 1 d . . . . .
O3 O 0.4535(3) 0.72987(19) 0.8386(3) 0.0640(14) Uani 1 1 d . . . . .
O4 O 0.6060(2) 0.64856(18) 0.5855(2) 0.0454(10) Uani 1 1 d . . . . .
C1 C 0.4225(4) 0.6763(3) 0.5399(3) 0.0483(15) Uani 1 1 d . . . . .
H1A H 0.421750 0.716641 0.546184 0.072 Uiso 1 1 calc R U . . .
H1B H 0.374081 0.664976 0.514112 0.072 Uiso 1 1 calc R U . . .
H1C H 0.472516 0.665690 0.515631 0.072 Uiso 1 1 calc R U . . .
C2 C 0.3200(3) 0.6569(3) 0.6514(4) 0.0510(16) Uani 1 1 d . . . . .
H2A H 0.310250 0.634808 0.691822 0.076 Uiso 1 1 calc R U . . .
H2B H 0.279097 0.647173 0.617450 0.076 Uiso 1 1 calc R U . . .
H2C H 0.315529 0.696424 0.662222 0.076 Uiso 1 1 calc R U . . .
C3 C 0.4222(4) 0.5686(2) 0.6010(3) 0.0424(13) Uani 1 1 d . . . . .
C4 C 0.3659(4) 0.5471(3) 0.5553(4) 0.0558(17) Uani 1 1 d . . . . .
H4 H 0.327059 0.570975 0.534558 0.067 Uiso 1 1 calc R U . . .
C5 C 0.3664(5) 0.4911(3) 0.5399(4) 0.072(2) Uani 1 1 d . . . . .
H5 H 0.327941 0.476806 0.508580 0.086 Uiso 1 1 calc R U . . .
C6 C 0.4212(6) 0.4567(4) 0.5692(5) 0.093(3) Uani 1 1 d . . . . .
H6 H 0.422050 0.418458 0.557552 0.111 Uiso 1 1 calc R U . . .
C7 C 0.4759(6) 0.4769(3) 0.6158(5) 0.087(3) Uani 1 1 d . . . . .
H7 H 0.512349 0.451982 0.637607 0.105 Uiso 1 1 calc R U . . .
C8 C 0.4786(4) 0.5331(3) 0.6314(4) 0.0544(17) Uani 1 1 d . . . . .
C9 C 0.6504(4) 0.5312(3) 0.6613(3) 0.0487(15) Uani 1 1 d . . . . .
H9A H 0.664273 0.548859 0.618608 0.073 Uiso 1 1 calc R U . . .
H9B H 0.645325 0.491053 0.654894 0.073 Uiso 1 1 calc R U . . .
H9C H 0.693899 0.538895 0.693908 0.073 Uiso 1 1 calc R U . . .
C10 C 0.5334(4) 0.5233(3) 0.7687(4) 0.0549(17) Uani 1 1 d . . . . .
H10A H 0.575630 0.533062 0.801595 0.082 Uiso 1 1 calc R U . . .
H10B H 0.534259 0.483089 0.761007 0.082 Uiso 1 1 calc R U . . .
H10C H 0.479211 0.534285 0.785473 0.082 Uiso 1 1 calc R U . . .
C11 C 0.4347(8) 0.6387(4) 0.9045(4) 0.084(2) Uani 1 1 d . . . . .
S2 S 0.68808(11) 0.66729(8) 0.56422(9) 0.0387(6) Uani 0.809(5) 1 d . . P A 1
F4 F 0.6219(5) 0.6981(4) 0.4519(3) 0.095(3) Uani 0.809(5) 1 d . . P A 1
F5 F 0.7301(4) 0.7463(3) 0.4807(3) 0.069(2) Uani 0.809(5) 1 d . . P A 1
F6 F 0.6139(7) 0.7592(4) 0.5285(5) 0.086(3) Uani 0.809(5) 1 d . . P A 1
O5 O 0.7339(6) 0.6275(4) 0.5269(5) 0.060(2) Uani 0.809(5) 1 d . . P A 1
O6 O 0.7332(4) 0.6955(3) 0.6152(3) 0.0591(17) Uani 0.809(5) 1 d . . P A 1
C12 C 0.6628(5) 0.7216(4) 0.5050(5) 0.0549(19) Uani 0.809(5) 1 d . . P A 1
S2A S 0.6476(5) 0.6706(3) 0.5257(4) 0.041(3) Uani 0.191(5) 1 d . . P A 2
F4A F 0.7019(19) 0.7477(12) 0.6014(12) 0.091(8) Uani 0.191(5) 1 d . . P A 2
F5A F 0.712(2) 0.7668(13) 0.5017(17) 0.071(8) Uani 0.191(5) 1 d . . P A 2
F6A F 0.607(3) 0.7682(15) 0.554(2) 0.088(10) Uani 0.191(5) 1 d . . P A 2
O5A O 0.598(3) 0.6746(15) 0.4668(19) 0.075(10) Uani 0.191(5) 1 d . . P A 2
O6A O 0.723(3) 0.6441(16) 0.514(3) 0.065(10) Uani 0.191(5) 1 d . . P A 2
C12A C 0.667(3) 0.7432(16) 0.544(2) 0.056(6) Uani 0.191(5) 1 d . . P A 2
Sn2 Sn 0.77354(3) 0.750000 0.750000 0.04891(18) Uani 1 2 d S T P A .
S3 S 0.76993(11) 0.61278(7) 0.79907(10) 0.0580(5) Uani 1 1 d . . . . .
P3 P 0.90270(12) 0.72586(11) 0.67365(10) 0.0735(7) Uani 1 1 d . . . . .
F7 F 0.7360(5) 0.6439(3) 0.9208(3) 0.1161(19) Uani 1 1 d . . . . .
F8 F 0.8380(5) 0.5890(3) 0.9141(4) 0.155(3) Uani 1 1 d . . . . .
F9 F 0.7133(5) 0.5575(3) 0.9015(4) 0.144(3) Uani 1 1 d . . . . .
O7 O 0.8209(3) 0.66344(19) 0.7956(3) 0.0597(13) Uani 1 1 d . . . . .
O8 O 0.6864(3) 0.62178(18) 0.7798(2) 0.0506(11) Uani 1 1 d . . . . .
O9 O 0.8079(4) 0.5647(2) 0.7727(4) 0.101(2) Uani 1 1 d . . . . .
C13 C 0.9108(5) 0.7651(4) 0.5979(5) 0.082(3) Uani 1 1 d . . . . .
H13A H 0.962651 0.755962 0.575484 0.122 Uiso 1 1 calc R U . . .
H13B H 0.909558 0.804796 0.608350 0.122 Uiso 1 1 calc R U . . .
H13C H 0.864570 0.755850 0.568494 0.122 Uiso 1 1 calc R U . . .
C14 C 0.9129(7) 0.6546(4) 0.6488(4) 0.099(3) Uani 1 1 d . . . . .
H14A H 0.864503 0.643566 0.622707 0.148 Uiso 1 1 calc R U . . .
H14B H 0.917144 0.631098 0.688587 0.148 Uiso 1 1 calc R U . . .
H14C H 0.962453 0.650227 0.621438 0.148 Uiso 1 1 calc R U . . .
C21 C 0.7634(8) 0.6001(4) 0.8903(5) 0.103(2) Uani 1 1 d . . . . .
C15 C 0.9964(13) 0.7617(14) 0.7043(12) 0.122(5) Uani 0.5 1 d . U P B -1
C16 C 1.0703(13) 0.7599(13) 0.6650(14) 0.131(4) Uani 0.5 1 d . U P B -1
H16 H 1.071358 0.744308 0.621461 0.157 Uiso 0.5 1 calc R U P B -1
C17 C 1.1388(13) 0.7821(14) 0.6940(13) 0.140(5) Uani 0.5 1 d . U P B -1
H17 H 1.186799 0.786086 0.667318 0.168 Uiso 0.5 1 calc R U P B -1
C18 C 1.1424(12) 0.7985(14) 0.7582(13) 0.143(5) Uani 0.5 1 d . U P B -1
H18 H 1.192892 0.811758 0.775951 0.172 Uiso 0.5 1 calc R U P B -1
C19 C 1.0698(12) 0.7963(15) 0.8007(12) 0.135(5) Uani 0.5 1 d . U P B -1
H19 H 1.073660 0.806726 0.846380 0.162 Uiso 0.5 1 calc R U P B -1
C20 C 0.9930(12) 0.7786(13) 0.7738(13) 0.124(5) Uani 0.5 1 d . U P B -1

loop_
_atom_site_aniso_label
_atom_site_aniso_U_11
_atom_site_aniso_U_22
_atom_site_aniso_U_33
_atom_site_aniso_U_23
_atom_site_aniso_U_13
_atom_site_aniso_U_12
Sn1 0.02455(18) 0.03280(19) 0.03496(19) -0.00457(15) -0.00392(14) -0.00104(14)
S1 0.0506(10) 0.0526(9) 0.0461(9) 0.0011(7) 0.0166(7) -0.0046(7)
P1 0.0263(7) 0.0372(7) 0.0398(7) 0.0001(6) -0.0079(6) -0.0020(6)
P2 0.0363(8) 0.0353(7) 0.0505(9) -0.0052(6) -0.0131(7) 0.0041(6)
F1 0.241(7) 0.058(3) 0.090(4) 0.006(3) 0.058(4) -0.046(4)
F2 0.285(9) 0.077(3) 0.047(3) -0.004(2) 0.054(4) -0.025(4)
F3 0.173(6) 0.107(4) 0.084(4) 0.009(3) -0.047(4) 0.018(4)
O1 0.041(2) 0.054(2) 0.039(2) -0.0043(19) 0.0040(18) 0.0000(19)
O2 0.046(3) 0.148(6) 0.094(4) -0.031(4) 0.027(3) 0.000(3)
O3 0.083(4) 0.045(2) 0.064(3) -0.003(2) 0.026(3) -0.008(2)
O4 0.030(2) 0.060(2) 0.047(2) -0.0086(19) 0.0085(17) -0.0093(18)
C1 0.050(4) 0.053(4) 0.041(3) 0.007(3) -0.016(3) -0.014(3)
C2 0.021(3) 0.065(4) 0.066(4) -0.007(3) -0.005(3) 0.002(3)
C3 0.037(3) 0.042(3) 0.049(3) -0.002(2) -0.010(2) -0.008(2)
C4 0.046(4) 0.055(3) 0.067(4) -0.009(3) -0.020(3) -0.010(3)
C5 0.066(5) 0.058(4) 0.090(6) -0.027(4) -0.035(4) -0.005(3)
C6 0.100(7) 0.056(4) 0.122(8) -0.031(5) -0.055(6) 0.002(4)
C7 0.085(6) 0.046(4) 0.130(8) -0.027(4) -0.055(6) 0.008(4)
C8 0.054(4) 0.039(3) 0.071(4) -0.015(3) -0.018(3) 0.007(3)
C9 0.050(4) 0.047(3) 0.049(3) -0.012(3) -0.015(3) 0.020(3)
C10 0.056(4) 0.040(3) 0.068(4) 0.007(3) -0.014(3) 0.001(3)
C11 0.154(7) 0.056(4) 0.041(4) 0.003(3) 0.018(5) -0.018(5)
S2 0.0261(9) 0.0538(11) 0.0363(10) -0.0104(8) 0.0022(8) -0.0060(8)
F4 0.068(5) 0.163(9) 0.053(4) 0.010(4) -0.023(3) -0.019(5)
F5 0.052(4) 0.094(5) 0.060(4) 0.018(3) 0.008(3) -0.014(3)
F6 0.074(5) 0.091(6) 0.095(7) 0.022(4) 0.022(5) 0.018(4)
O5 0.040(4) 0.069(6) 0.071(6) -0.013(5) 0.018(4) -0.001(4)
O6 0.054(4) 0.082(4) 0.041(3) 0.002(3) -0.006(3) -0.031(3)
C12 0.043(4) 0.071(5) 0.051(4) 0.010(4) 0.005(3) -0.006(3)
S2A 0.044(5) 0.044(4) 0.035(4) 0.004(3) 0.005(4) 0.008(3)
F4A 0.121(17) 0.105(19) 0.046(9) -0.027(10) 0.016(11) -0.058(15)
F5A 0.078(18) 0.077(15) 0.057(14) 0.001(12) 0.023(12) -0.011(13)
F6A 0.097(15) 0.040(10) 0.13(3) 0.014(15) 0.063(14) -0.009(11)
O5A 0.10(2) 0.07(2) 0.058(12) 0.004(13) -0.041(17) -0.015(17)
O6A 0.051(15) 0.041(14) 0.10(3) 0.041(15) 0.037(13) 0.019(13)
C12A 0.084(16) 0.045(11) 0.039(11) -0.019(10) 0.024(10) -0.014(9)
Sn2 0.0274(3) 0.0475(3) 0.0718(4) -0.0245(3) 0.000 0.000
S3 0.0503(10) 0.0474(9) 0.0764(12) -0.0200(8) -0.0312(9) 0.0138(8)
P3 0.0424(10) 0.1210(18) 0.0572(11) -0.0528(12) -0.0048(8) 0.0226(11)
F7 0.188(6) 0.092(3) 0.069(3) -0.003(3) -0.023(4) -0.022(3)
F8 0.199(5) 0.114(5) 0.152(6) 0.003(4) -0.119(5) 0.006(4)
F9 0.221(6) 0.091(3) 0.120(5) 0.038(3) -0.069(5) -0.036(4)
O7 0.040(2) 0.064(3) 0.075(3) -0.030(2) -0.010(2) 0.004(2)
O8 0.038(2) 0.052(3) 0.062(3) 0.002(2) -0.021(2) 0.0014(19)
O9 0.065(4) 0.073(4) 0.166(6) -0.060(4) -0.045(4) 0.029(3)
C13 0.073(5) 0.083(5) 0.089(6) -0.038(5) 0.040(4) -0.017(4)
C14 0.153(9) 0.094(6) 0.049(5) -0.001(4) 0.018(5) 0.068(6)
C21 0.165(5) 0.074(3) 0.070(5) 0.012(3) -0.059(4) -0.006(3)
C15 0.043(6) 0.225(11) 0.100(8) -0.046(9) -0.008(6) -0.043(7)
C16 0.061(6) 0.211(8) 0.120(7) -0.029(7) -0.004(6) -0.030(6)
C17 0.049(6) 0.247(11) 0.123(9) -0.032(9) -0.004(7) -0.039(8)
C18 0.048(6) 0.260(12) 0.121(9) -0.041(10) -0.012(7) -0.048(8)
C19 0.046(6) 0.254(13) 0.104(9) -0.053(9) -0.018(6) -0.049(8)
C20 0.040(6) 0.237(12) 0.096(8) -0.052(9) -0.014(6) -0.047(8)

loop_
_atom_type_symbol
_atom_type_description
_atom_type_scat_dispersion_real
_atom_type_scat_dispersion_imag
_atom_type_scat_source
C C 0.0033 0.0016 'International Tables Vol C Tables 4.2.6.8 and 6.1.1.4'
F F 0.0171 0.0103 'International Tables Vol C Tables 4.2.6.8 and 6.1.1.4'
H H 0.0000 0.0000 'International Tables Vol C Tables 4.2.6.8 and 6.1.1.4'
O O 0.0106 0.0060 'International Tables Vol C Tables 4.2.6.8 and 6.1.1.4'
P P 0.1023 0.0942 'International Tables Vol C Tables 4.2.6.8 and 6.1.1.4'
S S 0.1246 0.1234 'International Tables Vol C Tables 4.2.6.8 and 6.1.1.4'
Sn Sn -0.6537 1.4246 'International Tables Vol C Tables 4.2.6.8 and 6.1.1.4'

loop_
_geom_angle_atom_site_label_1
_geom_angle_atom_site_label_2
_geom_angle_atom_site_label_3
_geom_angle
_geom_angle_site_symmetry_1
_geom_angle_site_symmetry_3
_geom_angle_publ_flag
P1 Sn1 O3 69.57(10) . 4_566 ?
P1 Sn1 O8 143.58(9) . . ?
P2 Sn1 P1 75.85(5) . . ?
P2 Sn1 O3 145.33(10) . 4_566 ?
P2 Sn1 O8 67.73(9) . . ?
O1 Sn1 P1 77.90(11) . . ?
O1 Sn1 P2 79.14(11) . . ?
O1 Sn1 O3 91.17(15) . 4_566 ?
O1 Sn1 O4 144.36(14) . . ?
O1 Sn1 O8 94.68(14) . . ?
O3 Sn1 O8 146.79(12) 4_566 . ?
O4 Sn1 P1 72.74(9) . . ?
O4 Sn1 P2 74.50(11) . . ?
O4 Sn1 O3 97.01(15) . 4_566 ?
O4 Sn1 O8 97.03(14) . . ?
O1 S1 C11 100.7(4) . . ?
O2 S1 O1 113.9(3) . . ?
O2 S1 O3 116.4(4) . . ?
O2 S1 C11 106.6(5) . . ?
O3 S1 O1 113.5(3) . . ?
O3 S1 C11 103.5(4) . . ?
C1 P1 Sn1 114.4(2) . . ?
C1 P1 C3 104.8(3) . . ?
C2 P1 Sn1 116.5(2) . . ?
C2 P1 C1 103.7(3) . . ?
C2 P1 C3 105.6(3) . . ?
C3 P1 Sn1 110.73(19) . . ?
C8 P2 Sn1 110.5(2) . . ?
C9 P2 Sn1 115.0(2) . . ?
C9 P2 C8 103.7(3) . . ?
C10 P2 Sn1 114.5(2) . . ?
C10 P2 C8 106.3(3) . . ?
C10 P2 C9 106.0(3) . . ?
S1 O1 Sn1 126.6(3) . . ?
S2 O4 Sn1 123.0(2) . . ?
S2A O4 Sn1 146.9(4) . . ?
P1 C1 H1A 109.5 . . ?
P1 C1 H1B 109.5 . . ?
P1 C1 H1C 109.5 . . ?
H1A C1 H1B 109.5 . . ?
H1A C1 H1C 109.5 . . ?
H1B C1 H1C 109.5 . . ?
P1 C2 H2A 109.5 . . ?
P1 C2 H2B 109.5 . . ?
P1 C2 H2C 109.5 . . ?
H2A C2 H2B 109.5 . . ?
H2A C2 H2C 109.5 . . ?
H2B C2 H2C 109.5 . . ?
C4 C3 P1 119.7(5) . . ?
C4 C3 C8 119.3(6) . . ?
C8 C3 P1 121.0(4) . . ?
C3 C4 H4 119.8 . . ?
C5 C4 C3 120.4(7) . . ?
C5 C4 H4 119.8 . . ?
C4 C5 H5 119.8 . . ?
C6 C5 C4 120.4(7) . . ?
C6 C5 H5 119.8 . . ?
C5 C6 H6 119.9 . . ?
C5 C6 C7 120.2(7) . . ?
C7 C6 H6 119.9 . . ?
C6 C7 H7 119.4 . . ?
C6 C7 C8 121.1(8) . . ?
C8 C7 H7 119.4 . . ?
C3 C8 P2 121.4(4) . . ?
C7 C8 P2 120.0(5) . . ?
C7 C8 C3 118.6(6) . . ?
P2 C9 H9A 109.5 . . ?
P2 C9 H9B 109.5 . . ?
P2 C9 H9C 109.5 . . ?
H9A C9 H9B 109.5 . . ?
H9A C9 H9C 109.5 . . ?
H9B C9 H9C 109.5 . . ?
P2 C10 H10A 109.5 . . ?
P2 C10 H10B 109.5 . . ?
P2 C10 H10C 109.5 . . ?
H10A C10 H10B 109.5 . . ?
H10A C10 H10C 109.5 . . ?
H10B C10 H10C 109.5 . . ?
F1 C11 S1 107.9(7) . . ?
F1 C11 F2 107.7(8) . . ?
F2 C11 S1 107.8(7) . . ?
F3 C11 S1 111.7(6) . . ?
F3 C11 F1 111.0(9) . . ?
F3 C11 F2 110.6(9) . . ?
O4 S2 C12 101.8(3) . . ?
O5 S2 O4 114.8(5) . . ?
O5 S2 O6 115.2(5) . . ?
O5 S2 C12 105.1(5) . . ?
O6 S2 O4 113.9(3) . . ?
O6 S2 C12 103.9(4) . . ?
S2 O6 Sn2 160.1(3) . . ?
S2 O6 Sn2 160.1(3) . 4_566 ?
Sn2 O6 Sn2 0.0 4_566 . ?
F4 C12 S2 108.6(7) . . ?
F5 C12 S2 112.0(6) . . ?
F5 C12 F4 107.4(8) . . ?
F6 C12 S2 114.0(7) . . ?
F6 C12 F4 105.7(10) . . ?
F6 C12 F5 108.8(9) . . ?
O4 S2A C12A 105.3(12) . . ?
O5A S2A O4 115.8(19) . . ?
O5A S2A C12A 101(2) . . ?
O6A S2A O4 111.8(19) . . ?
O6A S2A O5A 113(3) . . ?
O6A S2A C12A 109(3) . . ?
F4A C12A S2A 110(3) . . ?
F5A C12A S2A 114(3) . . ?
F5A C12A F4A 108(4) . . ?
F6A C12A S2A 113(4) . . ?
F6A C12A F4A 100(4) . . ?
F6A C12A F5A 112(4) . . ?
Sn2 Sn2 O6 0(10) 4_566 . ?
Sn2 Sn2 P3 0(10) 4_566 4_566 ?
Sn2 Sn2 P3 0(10) 4_566 . ?
Sn2 Sn2 O7 0(10) 4_566 4_566 ?
Sn2 Sn2 O7 0(10) 4_566 . ?
P3 Sn2 O6 64.56(12) . . ?
P3 Sn2 O6 140.02(13) 4_566 . ?
P3 Sn2 P3 75.83(8) 4_566 . ?
O7 Sn2 O6 96.03(16) 4_566 . ?
O7 Sn2 O6 91.81(17) . . ?
O7 Sn2 P3 73.66(12) 4_566 . ?
O7 Sn2 P3 77.06(14) 4_566 4_566 ?
O7 Sn2 P3 73.66(12) . 4_566 ?
O7 Sn2 P3 77.06(14) . . ?
O7 Sn2 O7 142.6(2) . 4_566 ?
O7 S3 C21 102.3(4) . . ?
O8 S3 O7 113.3(3) . . ?
O8 S3 C21 103.7(5) . . ?
O9 S3 O7 114.5(4) . . ?
O9 S3 O8 116.0(3) . . ?
O9 S3 C21 105.0(5) . . ?
Sn2 P3 Sn2 0.000(15) 4_566 . ?
C13 P3 Sn2 115.4(3) . . ?
C13 P3 Sn2 115.4(3) . 4_566 ?
C13 P3 C14 105.2(4) . . ?
C13 P3 C15 88.5(10) . . ?
C14 P3 Sn2 116.2(4) . 4_566 ?
C14 P3 Sn2 116.2(4) . . ?
C14 P3 C15 117.5(11) . . ?
C15 P3 Sn2 110.9(8) . 4_566 ?
C15 P3 Sn2 110.9(8) . . ?
Sn2 O7 Sn2 0.00(3) 4_566 . ?
S3 O7 Sn2 123.7(3) . 4_566 ?
S3 O7 Sn2 123.7(3) . . ?
S3 O8 Sn1 156.9(3) . . ?
P3 C13 H13A 109.5 . . ?
P3 C13 H13B 109.5 . . ?
P3 C13 H13C 109.5 . . ?
H13A C13 H13B 109.5 . . ?
H13A C13 H13C 109.5 . . ?
H13B C13 H13C 109.5 . . ?
P3 C14 H14A 109.5 . . ?
P3 C14 H14B 109.5 . . ?
P3 C14 H14C 109.5 . . ?
H14A C14 H14B 109.5 . . ?
H14A C14 H14C 109.5 . . ?
H14B C14 H14C 109.5 . . ?
F7 C21 S3 110.5(6) . . ?
F7 C21 F8 108.0(8) . . ?
F7 C21 F9 109.8(11) . . ?
F8 C21 S3 109.5(9) . . ?
F8 C21 F9 110.0(8) . . ?
F9 C21 S3 109.1(7) . . ?
C16 C15 P3 119.4(18) . . ?
C16 C15 C20 124.4(19) . . ?
C20 C15 P3 114.6(17) . . ?
C15 C16 H16 122.0 . . ?
C17 C16 C15 116(2) . . ?
C17 C16 H16 122.0 . . ?
C16 C17 H17 118.1 . . ?
C18 C17 C16 124(2) . . ?
C18 C17 H17 118.1 . . ?
C17 C18 H18 119.6 . . ?
C17 C18 C19 120.9(18) . . ?
C19 C18 H18 119.6 . . ?
C18 C19 H19 120.0 . . ?
C20 C19 C18 120(2) . . ?
C20 C19 H19 120.0 . . ?
C19 C20 C15 114(2) . . ?

loop_
_geom_bond_atom_site_label_1
_geom_bond_atom_site_label_2
_geom_bond_distance
_geom_bond_site_symmetry_2
_geom_bond_publ_flag
Sn1 P1 2.6723(14) . ?
Sn1 P2 2.6682(15) . ?
Sn1 O1 2.345(4) . ?
Sn1 O3 2.968(5) 4_566 ?
Sn1 O4 2.527(4) . ?
Sn1 O8 3.002(4) . ?
S1 O1 1.465(4) . ?
S1 O2 1.417(6) . ?
S1 O3 1.419(5) . ?
S1 C11 1.848(9) . ?
P1 C1 1.800(6) . ?
P1 C2 1.794(6) . ?
P1 C3 1.820(6) . ?
P2 C8 1.826(7) . ?
P2 C9 1.806(6) . ?
P2 C10 1.795(7) . ?
F1 C11 1.327(10) . ?
F2 C11 1.331(10) . ?
F3 C11 1.293(12) . ?
O4 S2 1.471(4) . ?
O4 S2A 1.473(9) . ?
C1 H1A 0.9800 . ?
C1 H1B 0.9800 . ?
C1 H1C 0.9800 . ?
C2 H2A 0.9800 . ?
C2 H2B 0.9800 . ?
C2 H2C 0.9800 . ?
C3 C4 1.394(8) . ?
C3 C8 1.394(9) . ?
C4 H4 0.9500 . ?
C4 C5 1.382(9) . ?
C5 H5 0.9500 . ?
C5 C6 1.351(11) . ?
C6 H6 0.9500 . ?
C6 C7 1.377(11) . ?
C7 H7 0.9500 . ?
C7 C8 1.390(9) . ?
C9 H9A 0.9800 . ?
C9 H9B 0.9800 . ?
C9 H9C 0.9800 . ?
C10 H10A 0.9800 . ?
C10 H10B 0.9800 . ?
C10 H10C 0.9800 . ?
S2 O5 1.425(10) . ?
S2 O6 1.430(6) . ?
S2 C12 1.812(9) . ?
F4 C12 1.374(12) . ?
F5 C12 1.336(10) . ?
F6 C12 1.295(12) . ?
O6 Sn2 3.070(5) 4_566 ?
O6 Sn2 3.070(5) . ?
S2A O5A 1.43(3) . ?
S2A O6A 1.41(5) . ?
S2A C12A 1.81(4) . ?
F4A C12A 1.29(5) . ?
F5A C12A 1.25(5) . ?
F6A C12A 1.16(6) . ?
Sn2 Sn2 0.0000(11) 4_566 ?
Sn2 P3 2.6609(19) . ?
Sn2 P3 2.6609(19) 4_566 ?
Sn2 O7 2.403(5) . ?
Sn2 O7 2.403(5) 4_566 ?
S3 O7 1.476(5) . ?
S3 O8 1.427(4) . ?
S3 O9 1.414(5) . ?
S3 C21 1.855(10) . ?
P3 C13 1.791(10) . ?
P3 C14 1.795(9) . ?
P3 C15 1.855(19) . ?
F7 C21 1.296(12) . ?
F8 C21 1.330(12) . ?
F9 C21 1.330(12) . ?
C13 H13A 0.9800 . ?
C13 H13B 0.9800 . ?
C13 H13C 0.9800 . ?
C14 H14A 0.9800 . ?
C14 H14B 0.9800 . ?
C14 H14C 0.9800 . ?
C15 C16 1.44(3) . ?
C15 C20 1.45(3) . ?
C16 H16 0.9500 . ?
C16 C17 1.36(3) . ?
C17 H17 0.9500 . ?
C17 C18 1.35(3) . ?
C18 H18 0.9500 . ?
C18 C19 1.46(3) . ?
C19 H19 0.9500 . ?
C19 C20 1.42(2) . ?

loop_
_geom_torsion_atom_site_label_1
_geom_torsion_atom_site_label_2
_geom_torsion_atom_site_label_3
_geom_torsion_atom_site_label_4
_geom_torsion
_geom_torsion_site_symmetry_1
_geom_torsion_site_symmetry_2
_geom_torsion_site_symmetry_3
_geom_torsion_site_symmetry_4
_geom_torsion_publ_flag
Sn1 P1 C3 C4 -174.2(5) . . . . ?
Sn1 P1 C3 C8 5.6(6) . . . . ?
Sn1 P2 C8 C3 -5.6(7) . . . . ?
Sn1 P2 C8 C7 175.2(7) . . . . ?
Sn1 O4 S2 O5 139.1(5) . . . . ?
Sn1 O4 S2 O6 3.3(5) . . . . ?
Sn1 O4 S2 C12 -107.9(4) . . . . ?
Sn1 O4 S2A O5A -108(2) . . . . ?
Sn1 O4 S2A O6A 121(3) . . . . ?
Sn1 O4 S2A C12A 3(2) . . . . ?
P1 C3 C4 C5 179.4(6) . . . . ?
P1 C3 C8 P2 0.0(9) . . . . ?
P1 C3 C8 C7 179.1(7) . . . . ?
O1 S1 C11 F1 -64.2(8) . . . . ?
O1 S1 C11 F2 179.7(7) . . . . ?
O1 S1 C11 F3 58.0(7) . . . . ?
O2 S1 O1 Sn1 124.8(4) . . . . ?
O2 S1 C11 F1 54.9(8) . . . . ?
O2 S1 C11 F2 -61.1(8) . . . . ?
O2 S1 C11 F3 177.2(6) . . . . ?
O3 S1 O1 Sn1 -11.5(4) . . . . ?
O3 S1 C11 F1 178.2(7) . . . . ?
O3 S1 C11 F2 62.2(8) . . . . ?
O3 S1 C11 F3 -59.5(7) . . . . ?
O4 S2 O6 Sn2 -4.2(14) . . . . ?
O4 S2 O6 Sn2 -4.2(14) . . . 4_566 ?
O4 S2 C12 F4 -64.0(7) . . . . ?
O4 S2 C12 F5 177.6(7) . . . . ?
O4 S2 C12 F6 53.6(9) . . . . ?
O4 S2A C12A F4A 50(3) . . . . ?
O4 S2A C12A F5A 171(4) . . . . ?
O4 S2A C12A F6A -60(4) . . . . ?
C1 P1 C3 C4 -50.3(6) . . . . ?
C1 P1 C3 C8 129.5(6) . . . . ?
C2 P1 C3 C4 58.8(6) . . . . ?
C2 P1 C3 C8 -121.3(6) . . . . ?
C3 C4 C5 C6 0.2(14) . . . . ?
C4 C3 C8 P2 179.8(6) . . . . ?
C4 C3 C8 C7 -1.0(12) . . . . ?
C4 C5 C6 C7 1.5(16) . . . . ?
C5 C6 C7 C8 -3.0(17) . . . . ?
C6 C7 C8 P2 -178.1(9) . . . . ?
C6 C7 C8 C3 2.8(15) . . . . ?
C8 C3 C4 C5 -0.4(11) . . . . ?
C9 P2 C8 C3 -129.4(6) . . . . ?
C9 P2 C8 C7 51.5(8) . . . . ?
C10 P2 C8 C3 119.2(6) . . . . ?
C10 P2 C8 C7 -60.0(8) . . . . ?
C11 S1 O1 Sn1 -121.5(4) . . . . ?
O5 S2 O6 Sn2 -139.9(12) . . . 4_566 ?
O5 S2 O6 Sn2 -139.9(12) . . . . ?
O5 S2 C12 F4 56.0(8) . . . . ?
O5 S2 C12 F5 -62.4(9) . . . . ?
O5 S2 C12 F6 173.5(9) . . . . ?
O6 S2 C12 F4 177.5(6) . . . . ?
O6 S2 C12 F5 59.1(8) . . . . ?
O6 S2 C12 F6 -65.0(9) . . . . ?
C12 S2 O6 Sn2 105.7(12) . . . 4_566 ?
C12 S2 O6 Sn2 105.7(12) . . . . ?
O5A S2A C12A F4A 171(3) . . . . ?
O5A S2A C12A F5A -68(5) . . . . ?
O5A S2A C12A F6A 61(4) . . . . ?
O6A S2A C12A F4A -70(4) . . . . ?
O6A S2A C12A F5A 51(5) . . . . ?
O6A S2A C12A F6A 180(4) . . . . ?
Sn2 P3 C15 C16 -172(2) 4_566 . . . ?
Sn2 P3 C15 C16 -172(2) . . . . ?
Sn2 P3 C15 C20 21(3) 4_566 . . . ?
Sn2 P3 C15 C20 21(3) . . . . ?
P3 C15 C16 C17 -173(3) . . . . ?
P3 C15 C20 C19 169(2) . . . . ?
O7 S3 O8 Sn1 39.1(8) . . . . ?
O7 S3 C21 F7 54.5(9) . . . . ?
O7 S3 C21 F8 -64.3(7) . . . . ?
O7 S3 C21 F9 175.2(8) . . . . ?
O8 S3 O7 Sn2 -6.9(4) . . . 4_566 ?
O8 S3 O7 Sn2 -6.9(4) . . . . ?
O8 S3 C21 F7 -63.5(9) . . . . ?
O8 S3 C21 F8 177.7(6) . . . . ?
O8 S3 C21 F9 57.2(9) . . . . ?
O9 S3 O7 Sn2 129.1(4) . . . . ?
O9 S3 O7 Sn2 129.1(4) . . . 4_566 ?
O9 S3 O8 Sn1 -96.2(8) . . . . ?
O9 S3 C21 F7 174.3(8) . . . . ?
O9 S3 C21 F8 55.5(8) . . . . ?
O9 S3 C21 F9 -64.9(9) . . . . ?
C13 P3 C15 C16 -55(3) . . . . ?
C13 P3 C15 C20 138(3) . . . . ?
C14 P3 C15 C16 51(3) . . . . ?
C14 P3 C15 C20 -115(3) . . . . ?
C21 S3 O7 Sn2 -117.9(5) . . . . ?
C21 S3 O7 Sn2 -117.9(5) . . . 4_566 ?
C21 S3 O8 Sn1 149.3(7) . . . . ?
C15 C16 C17 C18 8(6) . . . . ?
C16 C15 C20 C19 3(6) . . . . ?
C16 C17 C18 C19 -3(6) . . . . ?
C17 C18 C19 C20 -2(6) . . . . ?
C18 C19 C20 C15 3(5) . . . . ?
C20 C15 C16 C17 -8(6) . . . . ?

loop_
_smtbx_masks_void_nr
_smtbx_masks_void_average_x
_smtbx_masks_void_average_y
_smtbx_masks_void_average_z
_smtbx_masks_void_volume
_smtbx_masks_void_count_electrons
_smtbx_masks_void_content
1 -0.580 0.000 0.500 807.4 392.0 '10 C4H10O'
2 -0.023 0.500 0.000 807.4 392.0 '10 C4H10O'
